data_7231311
loop_
_publ_author_name
'Sebest, Filip'
'Casarrubios, Luis'
'Rzepa, Henry S.'
'White, Andrew J. P.'
'D\'iez-Gonz\'alez, Silvia'

_publ_section_title
;
 Thermal azide--alkene cycloaddition reactions: straightforward multi-gram
 access to \D2-1,2,3-triazolines in deep eutectic solvents
;
_journal_issue 17
_journal_name_full 'Green Chemistry'
_journal_page_first 4023
_journal_paper_doi 10.1039/C8GC01797B
_journal_volume 20
_journal_year 2018
_chemical_formula_moiety 'C15 H12 F3 N3, 0.25(C4 H10 O)'
_chemical_formula_sum 'C16 H14.5 F3 N3 O0.25'
_chemical_formula_weight 309.81
_space_group_crystal_system monoclinic
_space_group_IT_number 14
_space_group_name_Hall '-P 2ybc'
_space_group_name_H-M_alt 'P 1 21/c 1'
_symmetry_space_group_name_Hall '-P 2ybc'
_symmetry_space_group_name_H-M 'P 1 21/c 1'
_atom_sites_solution_hydrogens geom
_audit_creation_method SHELXL-2017/1
_audit_update_record
;
2018-05-14 deposited with the CCDC.
2018-06-29 downloaded from the CCDC.
;
_cell_angle_alpha 90
_cell_angle_beta 90.281(7)
_cell_angle_gamma 90
_cell_formula_units_Z 8
_cell_length_a 5.6803(5)
_cell_length_b 22.150(2)
_cell_length_c 23.2022(16)
_cell_measurement_reflns_used 1498
_cell_measurement_temperature 173(2)
_cell_measurement_theta_max 71.2080
_cell_measurement_theta_min 2.7210
_cell_volume 2919.2(4)
_computing_cell_refinement 'CrysAlisPro, Agilent Technologies'
_computing_data_collection 'CrysAlisPro, Agilent Technologies'
_computing_data_reduction 'CrysAlisPro, Agilent Technologies'
_computing_molecular_graphics 'Bruker SHELXTL'
_computing_publication_material 'CIFTAB-2014 (Sheldrick, 2017)'
_computing_structure_refinement 'SHELXL-2017/1 (Sheldrick, 2017)'
_computing_structure_solution 'SHELXS-2013 (Sheldrick, 2013)'
_diffrn_ambient_temperature 173(2)
_diffrn_detector_area_resol_mean 10.4115
_diffrn_measured_fraction_theta_full 0.984
_diffrn_measured_fraction_theta_max 0.943
_diffrn_measurement_device_type 'Agilent Xcalibur PX Ultra A'
_diffrn_measurement_method 'omega scans'
_diffrn_radiation_type CuK\a
_diffrn_radiation_wavelength 1.54184
_diffrn_reflns_av_R_equivalents 0.0666
_diffrn_reflns_av_unetI/netI 0.1227
_diffrn_reflns_Laue_measured_fraction_full 0.984
_diffrn_reflns_Laue_measured_fraction_max 0.943
_diffrn_reflns_limit_h_max 6
_diffrn_reflns_limit_h_min -6
_diffrn_reflns_limit_k_max 27
_diffrn_reflns_limit_k_min -25
_diffrn_reflns_limit_l_max 28
_diffrn_reflns_limit_l_min -18
_diffrn_reflns_number 9979
_diffrn_reflns_point_group_measured_fraction_full 0.984
_diffrn_reflns_point_group_measured_fraction_max 0.943
_diffrn_reflns_theta_full 67.684
_diffrn_reflns_theta_max 74.030
_diffrn_reflns_theta_min 2.758
_diffrn_source 'Enhance Ultra (Cu) X-ray Source'
_exptl_absorpt_coefficient_mu 0.969
_exptl_absorpt_correction_T_max 0.966
_exptl_absorpt_correction_T_min 0.852
_exptl_absorpt_correction_type analytical
_exptl_absorpt_process_details
; 
CrysAlisPro, Agilent Technologies, 
Version 1.171.37.35 (release 13-08-2014 CrysAlis171 .NET) 
(compiled Aug 13 2014,18:06:01) 
Analytical numeric absorption correction using a multifaceted crystal 
model based on expressions derived by R.C. Clark & J.S. Reid. 
(Clark, R. C. & Reid, J. S. (1995). Acta Cryst. A51, 887-897) 
Empirical absorption correction using spherical harmonics, 
implemented in SCALE3 ABSPACK scaling algorithm. 
;
_exptl_crystal_colour Colourless
_exptl_crystal_density_diffrn 1.410
_exptl_crystal_description 'blocky needles'
_exptl_crystal_F_000 1284
_exptl_crystal_size_max 0.30
_exptl_crystal_size_mid 0.05
_exptl_crystal_size_min 0.04
_refine_diff_density_max 0.451
_refine_diff_density_min -0.278
_refine_diff_density_rms 0.069
_refine_ls_extinction_method none
_refine_ls_goodness_of_fit_ref 1.028
_refine_ls_hydrogen_treatment constr
_refine_ls_matrix_type full
_refine_ls_number_parameters 424
_refine_ls_number_reflns 5581
_refine_ls_number_restraints 3
_refine_ls_restrained_S_all 1.027
_refine_ls_R_factor_all 0.1511
_refine_ls_R_factor_gt 0.0915
_refine_ls_shift/su_max 0.000
_refine_ls_shift/su_mean 0.000
_refine_ls_structure_factor_coef Fsqd
_refine_ls_weighting_details 'w=1/[\s^2^(Fo^2^)+(0.0984P)^2^] where P=(Fo^2^+2Fc^2^)/3'
_refine_ls_weighting_scheme calc
_refine_ls_wR_factor_gt 0.2392
_refine_ls_wR_factor_ref 0.2987
_reflns_Friedel_coverage 0.000
_reflns_number_gt 2632
_reflns_number_total 5581
_reflns_threshold_expression 'I > 2\s(I)'
_cod_data_source_file c8gc01797b2.cif
_cod_data_source_block 3aa
_cod_depositor_comments 'Adding full bibliography for 7231311--7231316.cif.'
_cod_original_cell_volume 2919.2(5)
_cod_original_formula_sum 'C16 H14.50 F3 N3 O0.25'
_cod_database_code 7231311
_shelx_shelxl_version_number 2017/1
_shelx_space_group_comment
; 
The symmetry employed for this shelxl refinement is uniquely defined 
by the following loop, which should always be used as a source of 
symmetry information in preference to the above space-group names. 
They are only intended as comments. 
;

loop_
_space_group_symop_operation_xyz
'x, y, z'
'-x, y+1/2, -z+1/2'
'-x, -y, -z'
'x, -y-1/2, z-1/2'

loop_
_atom_site_label
_atom_site_type_symbol
_atom_site_fract_x
_atom_site_fract_y
_atom_site_fract_z
_atom_site_U_iso_or_equiv
_atom_site_adp_type
_atom_site_occupancy
_atom_site_site_symmetry_order
_atom_site_calc_flag
_atom_site_refinement_flags_posn
_atom_site_refinement_flags_adp
_atom_site_refinement_flags_occupancy
_atom_site_disorder_assembly
_atom_site_disorder_group
N1A N 0.8255(7) 0.2282(2) 0.59467(14) 0.0574(10) Uani 1 1 d . . . . .
N2A N 1.0415(7) 0.2062(3) 0.61232(16) 0.0676(13) Uani 1 1 d . . . . .
N3A N 1.0479(8) 0.1501(3) 0.61232(18) 0.0711(13) Uani 1 1 d . . . . .
C4A C 0.8199(10) 0.1249(3) 0.59405(19) 0.0675(14) Uani 1 1 d . . . . .
H4AA H 0.741347 0.104387 0.626634 0.081 Uiso 1 1 calc R U . . .
H4AB H 0.841217 0.095457 0.562372 0.081 Uiso 1 1 calc R U . . .
C5A C 0.6746(8) 0.1794(2) 0.57347(18) 0.0554(11) Uani 1 1 d . . . . .
H5AA H 0.519715 0.180341 0.593734 0.066 Uiso 1 1 calc R U . . .
C6A C 0.7884(7) 0.2900(2) 0.59226(15) 0.0526(11) Uani 1 1 d . . . . .
C7A C 0.5777(8) 0.3122(2) 0.56880(17) 0.0517(11) Uani 1 1 d . . . . .
H7AA H 0.461698 0.285060 0.554606 0.062 Uiso 1 1 calc R U . . .
C8A C 0.5395(9) 0.3733(3) 0.56638(17) 0.0572(12) Uani 1 1 d . . . . .
H8AA H 0.398700 0.388094 0.549253 0.069 Uiso 1 1 calc R U . . .
C9A C 0.7025(9) 0.4137(3) 0.58844(19) 0.0634(13) Uani 1 1 d . . . . .
C10A C 0.9105(9) 0.3919(3) 0.61169(18) 0.0610(13) Uani 1 1 d . . . . .
H10A H 1.024648 0.419331 0.626383 0.073 Uiso 1 1 calc R U . . .
C11A C 0.9533(8) 0.3305(3) 0.61368(16) 0.0603(13) Uani 1 1 d . . . . .
H11A H 1.096552 0.315906 0.629795 0.072 Uiso 1 1 calc R U . . .
C12A C 0.6606(12) 0.4802(3) 0.5860(2) 0.0751(16) Uani 1 1 d . . . . .
F13A F 0.4339(9) 0.4940(2) 0.5790(3) 0.1202(17) Uani 1 1 d . . . . .
F14A F 0.7718(11) 0.5069(2) 0.5421(2) 0.1227(17) Uani 1 1 d . . . . .
F15A F 0.7297(10) 0.5079(2) 0.63358(18) 0.1135(16) Uani 1 1 d . . . . .
C16A C 0.6360(8) 0.1804(2) 0.50840(17) 0.0510(10) Uani 1 1 d . . . . .
C17A C 0.4374(9) 0.1551(3) 0.4857(2) 0.0677(14) Uani 1 1 d . . . . .
H17A H 0.320695 0.138977 0.510521 0.081 Uiso 1 1 calc R U . . .
C18A C 0.4054(10) 0.1530(3) 0.4256(2) 0.0744(16) Uani 1 1 d . . . . .
H18A H 0.269196 0.134327 0.409724 0.089 Uiso 1 1 calc R U . . .
C19A C 0.5708(9) 0.1778(3) 0.39010(19) 0.0643(14) Uani 1 1 d . . . . .
H19A H 0.546352 0.177044 0.349572 0.077 Uiso 1 1 calc R U . . .
C20A C 0.7713(9) 0.2036(2) 0.41207(18) 0.0588(12) Uani 1 1 d . . . . .
H20A H 0.886792 0.220125 0.387132 0.071 Uiso 1 1 calc R U . . .
C21A C 0.8025(8) 0.2053(2) 0.47167(18) 0.0550(11) Uani 1 1 d . . . . .
H21A H 0.939527 0.223692 0.487409 0.066 Uiso 1 1 calc R U . . .
N1B N 0.3175(6) 0.20508(18) 0.74059(13) 0.0497(9) Uani 1 1 d . . . . .
N2B N 0.5276(7) 0.1820(2) 0.72099(15) 0.0569(10) Uani 1 1 d . . . . .
N3B N 0.5274(8) 0.1261(2) 0.72002(17) 0.0647(11) Uani 1 1 d . . . . .
C4B C 0.2987(9) 0.1024(2) 0.73872(18) 0.0592(12) Uani 1 1 d . . . . .
H4BA H 0.319712 0.072263 0.769814 0.071 Uiso 1 1 calc R U . . .
H4BB H 0.214683 0.083098 0.706101 0.071 Uiso 1 1 calc R U . . .
C5B C 0.1618(8) 0.1570(2) 0.76058(18) 0.0515(10) Uani 1 1 d . . . . .
H5BA H 0.007614 0.159637 0.739744 0.062 Uiso 1 1 calc R U . . .
C6B C 0.2870(7) 0.2665(2) 0.74420(15) 0.0463(9) Uani 1 1 d . . . . .
C7B C 0.0804(7) 0.2906(2) 0.76873(17) 0.0507(10) Uani 1 1 d . . . . .
H7BA H -0.039626 0.264364 0.782187 0.061 Uiso 1 1 calc R U . . .
C8B C 0.0529(8) 0.3517(2) 0.77311(18) 0.0520(10) Uani 1 1 d . . . . .
H8BA H -0.087912 0.367283 0.789289 0.062 Uiso 1 1 calc R U . . .
C9B C 0.2246(8) 0.3916(2) 0.75461(17) 0.0534(11) Uani 1 1 d . . . . .
C10B C 0.4282(9) 0.3682(2) 0.72881(18) 0.0584(12) Uani 1 1 d . . . . .
H10B H 0.544604 0.394945 0.714378 0.070 Uiso 1 1 calc R U . . .
C11B C 0.4603(7) 0.3068(2) 0.72427(16) 0.0504(10) Uani 1 1 d . . . . .
H11B H 0.600565 0.291539 0.707564 0.060 Uiso 1 1 calc R U . . .
C12B C 0.1967(11) 0.4579(3) 0.7614(2) 0.0690(14) Uani 1 1 d . . . . .
F13B F -0.0253(10) 0.4742(2) 0.7682(4) 0.160(3) Uani 1 1 d . . . . .
F14B F 0.3069(14) 0.4796(2) 0.8054(2) 0.145(2) Uani 1 1 d . . . . .
F15B F 0.2648(11) 0.48921(19) 0.7166(2) 0.1249(19) Uani 1 1 d . . . . .
C16B C 0.1187(7) 0.1564(2) 0.82557(16) 0.0471(9) Uani 1 1 d . . . . .
C17B C -0.0790(9) 0.1306(2) 0.84697(18) 0.0546(11) Uani 1 1 d . . . . .
H17B H -0.195385 0.115110 0.821428 0.065 Uiso 1 1 calc R U . . .
C18B C -0.1121(9) 0.1269(2) 0.9067(2) 0.0613(12) Uani 1 1 d . . . . .
H18B H -0.249754 0.108268 0.921581 0.074 Uiso 1 1 calc R U . . .
C19B C 0.0543(10) 0.1500(3) 0.9437(2) 0.0638(13) Uani 1 1 d . . . . .
H19B H 0.030186 0.147980 0.984099 0.077 Uiso 1 1 calc R U . . .
C20B C 0.2582(9) 0.1765(3) 0.92222(19) 0.0588(12) Uani 1 1 d . . . . .
H20B H 0.374001 0.192302 0.947745 0.071 Uiso 1 1 calc R U . . .
C21B C 0.2900(8) 0.1793(2) 0.86269(19) 0.0540(11) Uani 1 1 d . . . . .
H21B H 0.428831 0.197006 0.847453 0.065 Uiso 1 1 calc R U . . .
O30 O 0.9393(16) 0.5109(7) 0.9937(4) 0.070(3) Uani 0.5 1 d D . P A -1
C31 C 0.896(3) 0.4795(7) 0.9403(6) 0.079(5) Uani 0.5 1 d D . P A -1
H31A H 0.881796 0.435669 0.947695 0.094 Uiso 0.5 1 calc R U P A -1
H31B H 1.028837 0.486040 0.913647 0.094 Uiso 0.5 1 calc R U P A -1
C32 C 0.676(3) 0.5022(7) 0.9138(6) 0.089(4) Uani 0.5 1 d D . P A -1
H32A H 0.646551 0.480766 0.877504 0.134 Uiso 0.5 1 calc R U P A -1
H32B H 0.544256 0.495258 0.940141 0.134 Uiso 0.5 1 calc R U P A -1
H32C H 0.690957 0.545512 0.906171 0.134 Uiso 0.5 1 calc R U P A -1
C33 C 1.163(2) 0.4976(10) 1.0193(8) 0.077(5) Uani 0.5 1 d D . P A -1
H33A H 1.290672 0.511463 0.993518 0.093 Uiso 0.5 1 calc R U P A -1
H33B H 1.179524 0.453389 1.024378 0.093 Uiso 0.5 1 calc R U P A -1
C34 C 1.185(4) 0.5280(11) 1.0760(9) 0.115(8) Uani 0.5 1 d D . P A -1
H34A H 1.339191 0.518518 1.093079 0.173 Uiso 0.5 1 calc R U P A -1
H34B H 1.171343 0.571736 1.070794 0.173 Uiso 0.5 1 calc R U P A -1
H34C H 1.060398 0.513767 1.101597 0.173 Uiso 0.5 1 calc R U P A -1

loop_
_atom_site_aniso_label
_atom_site_aniso_U_11
_atom_site_aniso_U_22
_atom_site_aniso_U_33
_atom_site_aniso_U_23
_atom_site_aniso_U_13
_atom_site_aniso_U_12
N1A 0.051(2) 0.083(3) 0.0382(16) 0.0001(17) -0.0001(14) 0.0037(19)
N2A 0.055(2) 0.102(4) 0.0455(19) 0.007(2) -0.0035(15) 0.009(2)
N3A 0.061(3) 0.095(4) 0.057(2) 0.013(2) -0.0006(18) 0.015(2)
C4A 0.074(3) 0.088(4) 0.041(2) 0.005(2) 0.011(2) 0.014(3)
C5A 0.055(2) 0.066(3) 0.045(2) 0.0066(19) 0.0012(18) -0.001(2)
C6A 0.052(2) 0.074(3) 0.0322(17) -0.0025(18) 0.0001(15) 0.002(2)
C7A 0.046(2) 0.071(3) 0.0385(19) -0.0042(18) 0.0009(15) -0.001(2)
C8A 0.057(3) 0.075(4) 0.0396(19) -0.0065(19) 0.0007(17) -0.003(2)
C9A 0.070(3) 0.075(4) 0.044(2) -0.007(2) 0.0033(19) -0.010(3)
C10A 0.060(3) 0.081(4) 0.042(2) -0.009(2) 0.0051(18) -0.015(2)
C11A 0.054(2) 0.095(4) 0.0319(19) 0.001(2) -0.0066(16) -0.005(2)
C12A 0.091(4) 0.081(4) 0.053(3) -0.010(3) -0.002(2) -0.013(3)
F13A 0.112(3) 0.072(3) 0.176(5) -0.019(3) -0.027(3) 0.014(2)
F14A 0.185(5) 0.086(3) 0.098(3) 0.008(2) 0.027(3) -0.017(3)
F15A 0.168(5) 0.081(3) 0.091(3) -0.034(2) -0.023(3) 0.000(3)
C16A 0.056(2) 0.056(3) 0.040(2) 0.0024(17) -0.0004(17) 0.007(2)
C17A 0.055(3) 0.094(4) 0.053(3) 0.001(2) -0.003(2) 0.004(3)
C18A 0.065(3) 0.103(5) 0.055(3) -0.009(3) -0.012(2) 0.011(3)
C19A 0.072(3) 0.084(4) 0.037(2) -0.004(2) -0.002(2) 0.018(3)
C20A 0.073(3) 0.064(3) 0.039(2) 0.0022(19) 0.0072(19) 0.004(2)
C21A 0.062(3) 0.060(3) 0.043(2) 0.0016(19) 0.0003(18) 0.000(2)
N1B 0.054(2) 0.059(2) 0.0371(16) 0.0017(14) 0.0071(13) 0.0035(17)
N2B 0.059(2) 0.068(3) 0.0435(18) 0.0075(16) 0.0109(16) 0.0079(19)
N3B 0.077(3) 0.063(3) 0.054(2) -0.0006(18) 0.0128(19) 0.010(2)
C4B 0.076(3) 0.056(3) 0.046(2) -0.0027(19) -0.004(2) 0.003(2)
C5B 0.056(2) 0.051(3) 0.048(2) 0.0003(18) -0.0045(17) -0.001(2)
C6B 0.048(2) 0.058(3) 0.0330(16) 0.0028(16) -0.0071(14) -0.0028(18)
C7B 0.049(2) 0.060(3) 0.043(2) 0.0074(18) 0.0055(16) 0.000(2)
C8B 0.052(2) 0.058(3) 0.046(2) 0.0020(18) -0.0012(16) 0.003(2)
C9B 0.061(3) 0.057(3) 0.043(2) 0.0062(18) -0.0067(18) -0.003(2)
C10B 0.066(3) 0.065(3) 0.044(2) 0.009(2) -0.0081(18) -0.014(2)
C11B 0.046(2) 0.066(3) 0.0396(19) 0.0068(18) -0.0006(15) -0.005(2)
C12B 0.086(4) 0.064(3) 0.057(3) 0.008(2) -0.006(2) -0.008(3)
F13B 0.119(4) 0.060(3) 0.301(9) -0.002(4) 0.034(5) 0.014(3)
F14B 0.255(7) 0.073(3) 0.107(3) -0.017(2) -0.061(4) 0.001(4)
F15B 0.216(6) 0.058(2) 0.101(3) 0.023(2) 0.018(3) -0.006(3)
C16B 0.049(2) 0.052(3) 0.0408(19) -0.0002(16) 0.0003(16) 0.0072(18)
C17B 0.060(3) 0.056(3) 0.049(2) 0.0010(19) 0.0027(18) -0.003(2)
C18B 0.061(3) 0.060(3) 0.062(3) 0.010(2) 0.011(2) 0.006(2)
C19B 0.079(3) 0.070(3) 0.043(2) 0.008(2) 0.006(2) 0.019(3)
C20B 0.064(3) 0.069(3) 0.044(2) -0.002(2) -0.0012(19) 0.004(2)
C21B 0.053(2) 0.060(3) 0.049(2) -0.0026(19) -0.0041(18) 0.004(2)
O30 0.081(13) 0.068(9) 0.060(6) -0.006(4) 0.002(7) -0.002(6)
C31 0.112(13) 0.055(7) 0.070(8) -0.014(7) 0.036(9) -0.028(8)
C32 0.101(10) 0.087(10) 0.079(8) -0.007(7) -0.013(7) 0.000(8)
C33 0.071(11) 0.073(10) 0.088(11) -0.001(8) -0.006(8) -0.004(9)
C34 0.119(16) 0.101(17) 0.125(17) -0.023(12) -0.044(12) 0.003(13)

loop_
_atom_type_symbol
_atom_type_description
_atom_type_scat_dispersion_real
_atom_type_scat_dispersion_imag
_atom_type_scat_source
C C 0.0181 0.0091 'International Tables Vol C Tables 4.2.6.8 and 6.1.1.4'
H H 0.0000 0.0000 'International Tables Vol C Tables 4.2.6.8 and 6.1.1.4'
F F 0.0727 0.0534 'International Tables Vol C Tables 4.2.6.8 and 6.1.1.4'
N N 0.0311 0.0180 'International Tables Vol C Tables 4.2.6.8 and 6.1.1.4'
O O 0.0492 0.0322 'International Tables Vol C Tables 4.2.6.8 and 6.1.1.4'

loop_
_geom_angle_atom_site_label_1
_geom_angle_atom_site_label_2
_geom_angle_atom_site_label_3
_geom_angle
N2A N1A C6A 119.7(4)
N2A N1A C5A 111.0(5)
C6A N1A C5A 128.8(4)
N3A N2A N1A 112.2(5)
N2A N3A C4A 110.8(4)
N3A C4A C5A 105.1(5)
N1A C5A C16A 113.8(4)
N1A C5A C4A 99.4(4)
C16A C5A C4A 113.2(4)
N1A C6A C11A 121.4(4)
N1A C6A C7A 119.5(4)
C11A C6A C7A 119.0(5)
C8A C7A C6A 119.8(5)
C7A C8A C9A 121.2(5)
C10A C9A C8A 119.1(6)
C10A C9A C12A 119.6(5)
C8A C9A C12A 121.2(5)
C9A C10A C11A 120.4(5)
C10A C11A C6A 120.4(5)
F15A C12A F13A 106.2(6)
F15A C12A F14A 106.9(6)
F13A C12A F14A 105.4(6)
F15A C12A C9A 112.3(5)
F13A C12A C9A 112.6(5)
F14A C12A C9A 112.9(5)
C17A C16A C21A 119.4(4)
C17A C16A C5A 119.4(4)
C21A C16A C5A 121.2(4)
C16A C17A C18A 120.0(5)
C19A C18A C17A 119.9(5)
C18A C19A C20A 121.0(4)
C19A C20A C21A 118.8(5)
C16A C21A C20A 120.9(5)
C6B N1B N2B 119.8(4)
C6B N1B C5B 128.7(4)
N2B N1B C5B 111.1(4)
N3B N2B N1B 112.1(4)
N2B N3B C4B 110.6(4)
N3B C4B C5B 105.6(4)
N1B C5B C4B 99.3(4)
N1B C5B C16B 114.8(4)
C4B C5B C16B 113.9(4)
N1B C6B C11B 121.3(4)
N1B C6B C7B 120.3(4)
C11B C6B C7B 118.3(4)
C8B C7B C6B 120.1(4)
C7B C8B C9B 121.9(4)
C8B C9B C10B 118.6(5)
C8B C9B C12B 121.5(5)
C10B C9B C12B 120.0(5)
C11B C10B C9B 120.5(4)
C10B C11B C6B 120.6(4)
F14B C12B F15B 106.7(6)
F14B C12B F13B 105.3(7)
F15B C12B F13B 103.6(6)
F14B C12B C9B 113.7(5)
F15B C12B C9B 114.0(5)
F13B C12B C9B 112.7(5)
C17B C16B C21B 120.3(4)
C17B C16B C5B 120.1(4)
C21B C16B C5B 119.5(4)
C16B C17B C18B 120.2(5)
C19B C18B C17B 120.0(5)
C18B C19B C20B 120.4(4)
C19B C20B C21B 119.0(5)
C16B C21B C20B 120.1(5)
C33 O30 C31 113.9(11)
O30 C31 C32 109.6(11)
O30 C33 C34 110.2(12)

loop_
_geom_bond_atom_site_label_1
_geom_bond_atom_site_label_2
_geom_bond_distance
N1A N2A 1.380(6)
N1A C6A 1.386(7)
N1A C5A 1.462(7)
N2A N3A 1.242(8)
N3A C4A 1.471(8)
C4A C5A 1.538(8)
C5A C16A 1.525(6)
C6A C11A 1.388(7)
C6A C7A 1.402(6)
C7A C8A 1.371(8)
C8A C9A 1.384(7)
C9A C10A 1.384(8)
C9A C12A 1.493(9)
C10A C11A 1.384(8)
C12A F15A 1.322(7)
C12A F13A 1.333(8)
C12A F14A 1.337(8)
C16A C17A 1.363(7)
C16A C21A 1.390(7)
C17A C18A 1.406(7)
C18A C19A 1.368(9)
C19A C20A 1.371(8)
C20A C21A 1.394(6)
N1B C6B 1.373(6)
N1B N2B 1.377(5)
N1B C5B 1.462(6)
N2B N3B 1.240(7)
N3B C4B 1.468(7)
C4B C5B 1.525(7)
C5B C16B 1.529(6)
C6B C11B 1.410(6)
C6B C7B 1.412(6)
C7B C8B 1.366(7)
C8B C9B 1.386(7)
C9B C10B 1.404(7)
C9B C12B 1.484(8)
C10B C11B 1.376(7)
C12B F14B 1.287(7)
C12B F15B 1.311(7)
C12B F13B 1.322(8)
C16B C17B 1.356(7)
C16B C21B 1.393(6)
C17B C18B 1.402(7)
C18B C19B 1.373(8)
C19B C20B 1.392(8)
C20B C21B 1.395(6)
O30 C33 1.432(14)
O30 C31 1.441(14)
C31 C32 1.476(18)
C33 C34 1.483(18)
